data_4073430
loop_
_publ_author_name
'Bornand, Marc'
'Torker, Sebastian'
'Chen, Peter'

_publ_section_title
;
 Mechanistically Designed Dual-Site Catalysts for the Alternating ROMP of
 Norbornene and Cyclooctene
;
_journal_issue 14
_journal_name_full Organometallics
_journal_page_first 3585
_journal_paper_doi 10.1021/om700321a
_journal_volume 26
_journal_year 2007
_chemical_formula_moiety 'C39 H61 Cl O P2 Ru'
_chemical_formula_sum 'C39 H61 Cl O P2 Ru'
_chemical_formula_weight 744.34
_chemical_name_systematic
;                                                                              
 ?                                                                             
;
_space_group_IT_number 2
_symmetry_cell_setting triclinic
_symmetry_space_group_name_Hall '-P 1'
_symmetry_space_group_name_H-M 'P -1'
_atom_sites_solution_hydrogens geom
_atom_sites_solution_primary direct
_atom_sites_solution_secondary difmap
_audit_creation_method SHELXL-97
_cell_angle_alpha 88.678(1)
_cell_angle_beta 75.780(1)
_cell_angle_gamma 70.981(1)
_cell_formula_units_Z 2
_cell_length_a 9.7302(1)
_cell_length_b 14.5588(2)
_cell_length_c 14.6718(2)
_cell_measurement_reflns_used 21658
_cell_measurement_temperature 223(2)
_cell_measurement_theta_max 27.49
_cell_measurement_theta_min 4.00
_cell_volume 1901.06(4)
_computing_cell_refinement 'HKL Scalepack (Otwinowski & Minor 1997)'
_computing_data_collection 'Kappa CCD'
_computing_data_reduction 'Denzo + Scalepak (Otwinowski & Minor, 1997)'
_computing_molecular_graphics 'ORTEP (Johnson,1976)'
_computing_publication_material SHELXL97
_computing_structure_refinement 'SHELXL97 (Sheldrick, 1997)'
_computing_structure_solution 'SIR97 (Altomare et Al., 1997)'
_diffrn_ambient_temperature 223(2)
_diffrn_measured_fraction_theta_full 0.995
_diffrn_measured_fraction_theta_max 0.995
_diffrn_measurement_device_type 'Kappa CCD'
_diffrn_measurement_method CCD
_diffrn_radiation_monochromator graphite
_diffrn_radiation_source 'fine-focus sealed tube'
_diffrn_radiation_type MoK\a
_diffrn_radiation_wavelength 0.7107
_diffrn_reflns_av_R_equivalents 0.0220
_diffrn_reflns_av_sigmaI/netI 0.0391
_diffrn_reflns_limit_h_max 12
_diffrn_reflns_limit_h_min -12
_diffrn_reflns_limit_k_max 18
_diffrn_reflns_limit_k_min -18
_diffrn_reflns_limit_l_max 19
_diffrn_reflns_limit_l_min -19
_diffrn_reflns_number 15331
_diffrn_reflns_theta_full 27.49
_diffrn_reflns_theta_max 27.49
_diffrn_reflns_theta_min 4.00
_exptl_absorpt_coefficient_mu 0.595
_exptl_absorpt_correction_type none
_exptl_crystal_colour black
_exptl_crystal_density_diffrn 1.300
_exptl_crystal_density_method 'not measured'
_exptl_crystal_description 'Cut fragment'
_exptl_crystal_F_000 788
_exptl_crystal_size_max 0.17
_exptl_crystal_size_mid 0.15
_exptl_crystal_size_min 0.14
_refine_diff_density_max 0.440
_refine_diff_density_min -0.606
_refine_diff_density_rms 0.056
_refine_ls_extinction_coef 0.0039(6)
_refine_ls_extinction_expression Fc^*^=kFc[1+0.001xFc^2^\l^3^/sin(2\q)]^-1/4^
_refine_ls_extinction_method SHELXL97
_refine_ls_goodness_of_fit_ref 0.896
_refine_ls_hydrogen_treatment riding
_refine_ls_matrix_type full
_refine_ls_number_parameters 465
_refine_ls_number_reflns 8663
_refine_ls_number_restraints 0
_refine_ls_restrained_S_all 0.896
_refine_ls_R_factor_all 0.0376
_refine_ls_R_factor_gt 0.0305
_refine_ls_shift/su_max 0.003
_refine_ls_shift/su_mean 0.000
_refine_ls_structure_factor_coef Fsqd
_refine_ls_weighting_details 'calc w=1/[\s^2^(Fo^2^)+(0.0510P)^2^+0.9029P] where P=(Fo^2^+2Fc^2^)/3'
_refine_ls_weighting_scheme calc
_refine_ls_wR_factor_gt 0.0775
_refine_ls_wR_factor_ref 0.0828
_reflns_number_gt 7643
_reflns_number_total 8663
_reflns_threshold_expression >2sigma(I)
_cod_data_source_file om700321a-file004.cif
_cod_data_source_block borna7_ch_05
_cod_depositor_comments
;
The following automatic conversions were performed:

'_symmetry_cell_setting' value 'Triclinic' changed to 'triclinic'
according to /home/saulius/struct/CIF-dictionaries/cif_core.dic
dictionary named 'cif_core.dic' version 2.4.1 from 2010-06-29.

Automatic conversion script
Id: cif_fix_values 1715 2011-07-08 13:25:40Z adriana 
;
_cod_original_sg_symbol_H-M ' P -1'
_cod_database_code 4073430

loop_
_symmetry_equiv_pos_as_xyz
'x, y, z'
'-x, -y, -z'

loop_
_atom_site_label
_atom_site_type_symbol
_atom_site_fract_x
_atom_site_fract_y
_atom_site_fract_z
_atom_site_U_iso_or_equiv
_atom_site_adp_type
_atom_site_occupancy
_atom_site_calc_flag
_atom_site_refinement_flags
Ru1 Ru -0.147148(15) 0.214948(10) 0.243430(10) 0.02499(6) Uani 1 d .
P2 P -0.30101(6) 0.20196(4) 0.39291(3) 0.03166(12) Uani 1 d .
C3 C -0.2233(2) 0.25863(19) 0.46701(15) 0.0413(5) Uani 1 d .
C4 C -0.0971(2) 0.28291(17) 0.41773(15) 0.0365(5) Uani 1 d .
O5 O -0.04216(15) 0.26855(11) 0.32560(10) 0.0326(3) Uani 1 d .
C6 C -0.2773(3) 0.2795(3) 0.56476(17) 0.0620(8) Uani 1 d .
H6A H -0.3618 0.2636 0.5973 0.077(10) Uiso 1 calc R
C7 C -0.2084(3) 0.3230(3) 0.61394(19) 0.0759(10) Uani 1 d .
H7A H -0.2458 0.3367 0.6794 0.085(11) Uiso 1 calc R
C8 C -0.0837(3) 0.3465(3) 0.5662(2) 0.0736(10) Uani 1 d .
H8A H -0.0364 0.3759 0.5996 0.096(12) Uiso 1 calc R
C9 C -0.0284(3) 0.3271(2) 0.47022(17) 0.0533(7) Uani 1 d .
H9A H 0.0564 0.3434 0.4390 0.060(8) Uiso 1 calc R
C10 C -0.5109(2) 0.26069(17) 0.42331(15) 0.0370(5) Uani 1 d .
C11 C -0.5469(3) 0.37063(19) 0.4338(2) 0.0527(6) Uani 1 d .
H11A H -0.4922 0.3922 0.3777 0.075(10) Uiso 1 calc R
H11B H -0.5174 0.3867 0.4883 0.074(10) Uiso 1 calc R
H11C H -0.6539 0.4028 0.4421 0.065(9) Uiso 1 calc R
C12 C -0.5950(3) 0.22715(19) 0.51374(16) 0.0452(5) Uani 1 d .
H12A H -0.7019 0.2616 0.5249 0.063(8) Uiso 1 calc R
H12B H -0.5600 0.2410 0.5667 0.055(8) Uiso 1 calc R
H12C H -0.5761 0.1577 0.5067 0.053(8) Uiso 1 calc R
C13 C -0.5679(3) 0.2362(2) 0.34069(17) 0.0481(6) Uani 1 d .
H13A H -0.6738 0.2732 0.3504 0.069(9) Uiso 1 calc R
H13B H -0.5539 0.1672 0.3375 0.081(11) Uiso 1 calc R
H13C H -0.5118 0.2529 0.2822 0.066(9) Uiso 1 calc R
C14 C -0.2457(2) 0.06958(17) 0.41981(15) 0.0411(5) Uani 1 d .
C15 C -0.2648(3) 0.0515(2) 0.52480(18) 0.0578(7) Uani 1 d .
H15A H -0.3706 0.0753 0.5571 0.071(9) Uiso 1 calc R
H15B H -0.2116 0.0855 0.5515 0.059(8) Uiso 1 calc R
H15C H -0.2241 -0.0177 0.5323 0.072(9) Uiso 1 calc R
C16 C -0.0775(3) 0.0297(2) 0.3696(2) 0.0550(7) Uani 1 d .
H16A H -0.0367 -0.0380 0.3828 0.071(9) Uiso 1 calc R
H16B H -0.0249 0.0672 0.3921 0.068(9) Uiso 1 calc R
H16C H -0.0646 0.0348 0.3022 0.062(8) Uiso 1 calc R
C17 C -0.3277(3) 0.01594(18) 0.37709(18) 0.0478(6) Uani 1 d .
H17A H -0.2806 -0.0537 0.3791 0.058(8) Uiso 1 calc R
H17B H -0.3230 0.0324 0.3122 0.074(10) Uiso 1 calc R
H17C H -0.4319 0.0349 0.4128 0.053(7) Uiso 1 calc R
Cl18 Cl -0.23445(6) 0.12249(4) 0.14952(3) 0.03552(11) Uani 1 d .
C19 C -0.2724(2) 0.32922(14) 0.21277(14) 0.0312(4) Uani 1 d .
H19A H -0.3325 0.3181 0.1759 0.043(7) Uiso 1 calc R
C20 C -0.3027(2) 0.43377(14) 0.23119(14) 0.0318(4) Uani 1 d .
C21 C -0.2351(3) 0.47140(16) 0.28817(16) 0.0418(5) Uani 1 d .
H21A H -0.1704 0.4291 0.3206 0.041(6) Uiso 1 calc R
C22 C -0.2632(3) 0.57099(17) 0.29688(18) 0.0479(6) Uani 1 d .
H22A H -0.2176 0.5957 0.3355 0.068(9) Uiso 1 calc R
C23 C -0.3571(3) 0.63397(16) 0.24948(18) 0.0475(6) Uani 1 d .
H23A H -0.3742 0.7012 0.2551 0.057(8) Uiso 1 calc R
C24 C -0.4256(3) 0.59868(17) 0.19401(19) 0.0479(6) Uani 1 d .
H24A H -0.4903 0.6417 0.1620 0.064(9) Uiso 1 calc R
C25 C -0.3994(2) 0.49951(16) 0.18516(16) 0.0389(5) Uani 1 d .
H25A H -0.4475 0.4760 0.1475 0.041(6) Uiso 1 calc R
P26 P 0.07043(5) 0.20027(3) 0.11474(3) 0.02424(10) Uani 1 d .
C27 C 0.2290(2) 0.08812(13) 0.11860(13) 0.0268(4) Uani 1 d .
H27A H 0.3184 0.0942 0.0725 0.029(5) Uiso 1 calc R
C28 C 0.2650(2) 0.08128(15) 0.21516(14) 0.0328(4) Uani 1 d .
H28A H 0.2809 0.1413 0.2314 0.046(7) Uiso 1 calc R
H28B H 0.1797 0.0744 0.2632 0.039(6) Uiso 1 calc R
C29 C 0.4058(2) -0.00581(16) 0.21442(17) 0.0416(5) Uani 1 d .
H29A H 0.4932 0.0046 0.1714 0.034(6) Uiso 1 calc R
H29B H 0.4229 -0.0113 0.2777 0.052(7) Uiso 1 calc R
C30 C 0.3894(2) -0.09977(16) 0.18330(19) 0.0452(6) Uani 1 d .
H30A H 0.4833 -0.1535 0.1793 0.053(7) Uiso 1 calc R
H30B H 0.3095 -0.1142 0.2303 0.050(7) Uiso 1 calc R
C31 C 0.3520(2) -0.09198(14) 0.08802(17) 0.0389(5) Uani 1 d .
H31A H 0.3384 -0.1526 0.0710 0.058(8) Uiso 1 calc R
H31B H 0.4361 -0.0834 0.0400 0.038(6) Uiso 1 calc R
C32 C 0.2096(2) -0.00672(14) 0.08932(15) 0.0330(4) Uani 1 d .
H32A H 0.1236 -0.0171 0.1339 0.051(7) Uiso 1 calc R
H32B H 0.1902 -0.0021 0.0266 0.052(7) Uiso 1 calc R
C33 C 0.1506(2) 0.29822(13) 0.12577(14) 0.0276(4) Uani 1 d .
H33A H 0.1351 0.3101 0.1943 0.034(6) Uiso 1 calc R
C34 C 0.0626(2) 0.39522(14) 0.09217(15) 0.0323(4) Uani 1 d .
H34A H 0.0831 0.3910 0.0233 0.036(6) Uiso 1 calc R
H34B H -0.0454 0.4086 0.1182 0.042(6) Uiso 1 calc R
C35 C 0.1080(3) 0.47774(15) 0.12386(17) 0.0402(5) Uani 1 d .
H35A H 0.0490 0.5396 0.1038 0.043(6) Uiso 1 calc R
H35B H 0.0866 0.4823 0.1928 0.055(8) Uiso 1 calc R
C36 C 0.2746(3) 0.45973(16) 0.08166(18) 0.0441(5) Uani 1 d .
H36A H 0.3032 0.5116 0.1050 0.061(8) Uiso 1 calc R
H36B H 0.2943 0.4611 0.0129 0.048(7) Uiso 1 calc R
C37 C 0.3688(3) 0.36154(16) 0.10779(18) 0.0421(5) Uani 1 d .
H37A H 0.3611 0.3642 0.1756 0.054(8) Uiso 1 calc R
H37B H 0.4744 0.3489 0.0748 0.055(8) Uiso 1 calc R
C38 C 0.3197(2) 0.27764(15) 0.08298(16) 0.0360(4) Uani 1 d .
H38A H 0.3769 0.2176 0.1067 0.045(7) Uiso 1 calc R
H38B H 0.3418 0.2681 0.0143 0.033(6) Uiso 1 calc R
C39 C 0.0482(2) 0.18988(14) -0.00626(13) 0.0277(4) Uani 1 d .
H39A H 0.0317 0.1268 -0.0113 0.030(5) Uiso 1 calc R
C40 C -0.0898(2) 0.26673(14) -0.02708(14) 0.0316(4) Uani 1 d .
H40A H -0.1805 0.2659 0.0198 0.046(7) Uiso 1 calc R
H40B H -0.0809 0.3315 -0.0224 0.029(5) Uiso 1 calc R
C41 C -0.1041(3) 0.24684(16) -0.12567(16) 0.0393(5) Uani 1 d .
H41A H -0.1277 0.1864 -0.1270 0.054(8) Uiso 1 calc R
H41B H -0.1880 0.2998 -0.1390 0.062(8) Uiso 1 calc R
C42 C 0.0373(3) 0.23783(17) -0.20224(15) 0.0416(5) Uani 1 d .
H42A H 0.0548 0.3006 -0.2067 0.048(7) Uiso 1 calc R
H42B H 0.0245 0.2205 -0.2630 0.064(9) Uiso 1 calc R
C43 C 0.1717(3) 0.16059(16) -0.18068(15) 0.0384(5) Uani 1 d .
H43A H 0.2627 0.1579 -0.2291 0.050(7) Uiso 1 calc R
H43B H 0.1583 0.0968 -0.1822 0.039(6) Uiso 1 calc R
C44 C 0.1907(2) 0.18251(16) -0.08404(14) 0.0339(4) Uani 1 d .
H44A H 0.2116 0.2440 -0.0840 0.045(7) Uiso 1 calc R
H44B H 0.2764 0.1308 -0.0712 0.045(7) Uiso 1 calc R

loop_
_atom_site_aniso_label
_atom_site_aniso_U_11
_atom_site_aniso_U_22
_atom_site_aniso_U_33
_atom_site_aniso_U_23
_atom_site_aniso_U_13
_atom_site_aniso_U_12
Ru1 0.02424(8) 0.02625(9) 0.02275(9) 0.00158(5) -0.00408(6) -0.00739(6)
P2 0.0276(2) 0.0448(3) 0.0228(2) 0.0020(2) -0.00398(19) -0.0141(2)
C3 0.0372(11) 0.0643(15) 0.0260(10) -0.0011(9) -0.0073(8) -0.0219(10)
C4 0.0288(10) 0.0503(12) 0.0303(10) -0.0024(9) -0.0098(8) -0.0108(9)
O5 0.0259(6) 0.0440(8) 0.0274(7) -0.0006(6) -0.0050(5) -0.0120(6)
C6 0.0489(14) 0.116(3) 0.0284(12) -0.0089(13) -0.0034(10) -0.0405(16)
C7 0.0634(17) 0.145(3) 0.0293(13) -0.0179(16) -0.0052(12) -0.051(2)
C8 0.0593(17) 0.134(3) 0.0418(15) -0.0191(17) -0.0149(13) -0.0482(19)
C9 0.0402(12) 0.089(2) 0.0378(13) -0.0070(12) -0.0102(10) -0.0303(13)
C10 0.0287(10) 0.0504(12) 0.0300(10) 0.0004(9) -0.0038(8) -0.0133(9)
C11 0.0416(13) 0.0524(14) 0.0516(15) 0.0007(12) 0.0036(11) -0.0100(11)
C12 0.0365(11) 0.0632(15) 0.0335(11) 0.0001(10) -0.0007(9) -0.0190(11)
C13 0.0319(11) 0.0732(17) 0.0381(12) 0.0017(11) -0.0104(9) -0.0149(11)
C14 0.0379(11) 0.0505(13) 0.0310(11) 0.0125(9) -0.0054(9) -0.0126(10)
C15 0.0566(15) 0.0779(19) 0.0384(13) 0.0240(13) -0.0144(12) -0.0212(14)
C16 0.0396(13) 0.0580(16) 0.0562(16) 0.0170(12) -0.0064(11) -0.0065(11)
C17 0.0540(14) 0.0445(13) 0.0429(13) 0.0060(10) -0.0037(11) -0.0201(11)
Cl18 0.0445(3) 0.0361(2) 0.0301(2) 0.00048(19) -0.0075(2) -0.0202(2)
C19 0.0265(9) 0.0337(10) 0.0328(10) -0.0004(8) -0.0061(8) -0.0100(8)
C20 0.0256(9) 0.0311(10) 0.0340(10) -0.0002(8) -0.0016(8) -0.0072(7)
C21 0.0462(12) 0.0350(11) 0.0412(12) -0.0038(9) -0.0128(10) -0.0076(9)
C22 0.0577(14) 0.0379(12) 0.0467(14) -0.0070(10) -0.0099(11) -0.0157(11)
C23 0.0566(14) 0.0292(11) 0.0480(14) -0.0014(9) 0.0005(11) -0.0125(10)
C24 0.0497(13) 0.0327(11) 0.0542(15) 0.0096(10) -0.0107(11) -0.0065(10)
C25 0.0352(10) 0.0349(11) 0.0449(12) 0.0042(9) -0.0089(9) -0.0103(9)
P26 0.0245(2) 0.0221(2) 0.0246(2) 0.00278(17) -0.00460(17) -0.00692(17)
C27 0.0243(8) 0.0253(9) 0.0274(9) 0.0025(7) -0.0033(7) -0.0063(7)
C28 0.0303(9) 0.0333(10) 0.0321(10) 0.0037(8) -0.0090(8) -0.0064(8)
C29 0.0335(10) 0.0432(12) 0.0450(13) 0.0127(10) -0.0123(9) -0.0075(9)
C30 0.0330(11) 0.0332(11) 0.0620(15) 0.0162(10) -0.0095(10) -0.0039(9)
C31 0.0316(10) 0.0228(9) 0.0541(13) -0.0009(9) -0.0014(9) -0.0048(8)
C32 0.0299(9) 0.0253(9) 0.0413(11) -0.0006(8) -0.0068(8) -0.0070(7)
C33 0.0304(9) 0.0240(9) 0.0290(9) 0.0032(7) -0.0076(7) -0.0100(7)
C34 0.0340(10) 0.0270(9) 0.0356(11) 0.0045(8) -0.0097(8) -0.0095(8)
C35 0.0474(12) 0.0257(10) 0.0493(13) 0.0048(9) -0.0161(10) -0.0120(9)
C36 0.0545(13) 0.0378(11) 0.0533(14) 0.0108(10) -0.0209(11) -0.0280(10)
C37 0.0401(11) 0.0391(12) 0.0544(14) 0.0044(10) -0.0156(10) -0.0199(9)
C38 0.0295(10) 0.0335(10) 0.0469(12) 0.0027(9) -0.0103(9) -0.0126(8)
C39 0.0292(9) 0.0274(9) 0.0264(9) 0.0035(7) -0.0065(7) -0.0099(7)
C40 0.0319(9) 0.0303(10) 0.0327(10) 0.0059(8) -0.0104(8) -0.0089(8)
C41 0.0454(12) 0.0382(11) 0.0411(12) 0.0063(9) -0.0210(10) -0.0155(9)
C42 0.0584(14) 0.0420(12) 0.0293(11) 0.0048(9) -0.0150(10) -0.0203(10)
C43 0.0477(12) 0.0371(11) 0.0285(10) -0.0006(8) -0.0049(9) -0.0147(9)
C44 0.0322(10) 0.0392(11) 0.0282(10) 0.0009(8) -0.0038(8) -0.0116(8)

loop_
_atom_type_symbol
_atom_type_description
_atom_type_scat_dispersion_real
_atom_type_scat_dispersion_imag
_atom_type_scat_source
C C 0.0033 0.0016 'International Tables Vol C Tables 4.2.6.8 and 6.1.1.4'
H H 0.0000 0.0000 'International Tables Vol C Tables 4.2.6.8 and 6.1.1.4'
O O 0.0106 0.0060 'International Tables Vol C Tables 4.2.6.8 and 6.1.1.4'
Cl Cl 0.1484 0.1585 'International Tables Vol C Tables 4.2.6.8 and 6.1.1.4'
P P 0.1023 0.0942 'International Tables Vol C Tables 4.2.6.8 and 6.1.1.4'
Ru Ru -1.2594 0.8363 'International Tables Vol C Tables 4.2.6.8 and 6.1.1.4'

loop_
_geom_angle_atom_site_label_1
_geom_angle_atom_site_label_2
_geom_angle_atom_site_label_3
_geom_angle
C19 Ru1 O5 100.33(7)
C19 Ru1 P2 98.15(6)
O5 Ru1 P2 82.22(4)
C19 Ru1 Cl18 90.55(6)
O5 Ru1 Cl18 168.98(4)
P2 Ru1 Cl18 98.009(18)
C19 Ru1 P26 97.67(6)
O5 Ru1 P26 86.56(4)
P2 Ru1 P26 162.005(18)
Cl18 Ru1 P26 90.349(17)
C3 P2 C10 109.27(10)
C3 P2 C14 105.40(11)
C10 P2 C14 111.35(10)
C3 P2 Ru1 99.24(7)
C10 P2 Ru1 121.92(7)
C14 P2 Ru1 107.91(7)
C6 C3 C4 119.7(2)
C6 C3 P2 126.32(18)
C4 C3 P2 113.99(16)
O5 C4 C3 123.52(19)
O5 C4 C9 118.59(19)
C3 C4 C9 117.9(2)
C4 O5 Ru1 120.64(12)
C7 C6 C3 121.1(2)
C6 C7 C8 119.6(2)
C9 C8 C7 120.6(3)
C8 C9 C4 121.1(2)
C11 C10 C12 108.89(19)
C11 C10 C13 109.2(2)
C12 C10 C13 107.95(18)
C11 C10 P2 108.15(15)
C12 C10 P2 114.71(16)
C13 C10 P2 107.85(14)
C17 C14 C15 109.9(2)
C17 C14 C16 108.5(2)
C15 C14 C16 108.7(2)
C17 C14 P2 111.53(16)
C15 C14 P2 114.55(19)
C16 C14 P2 103.32(15)
C20 C19 Ru1 136.31(15)
C25 C20 C21 117.88(19)
C25 C20 C19 117.91(19)
C21 C20 C19 124.13(19)
C22 C21 C20 120.2(2)
C23 C22 C21 120.7(2)
C24 C23 C22 120.1(2)
C23 C24 C25 119.9(2)
C24 C25 C20 121.3(2)
C39 P26 C27 102.71(8)
C39 P26 C33 110.64(9)
C27 P26 C33 102.45(8)
C39 P26 Ru1 116.89(6)
C27 P26 Ru1 111.69(6)
C33 P26 Ru1 111.21(6)
C28 C27 C32 110.74(16)
C28 C27 P26 111.32(13)
C32 C27 P26 114.70(13)
C29 C28 C27 110.84(17)
C30 C29 C28 111.02(18)
C31 C30 C29 111.19(17)
C30 C31 C32 111.58(18)
C31 C32 C27 109.43(16)
C34 C33 C38 108.90(15)
C34 C33 P26 112.37(13)
C38 C33 P26 118.47(13)
C35 C34 C33 110.17(17)
C36 C35 C34 110.37(18)
C35 C36 C37 110.72(18)
C36 C37 C38 112.73(18)
C37 C38 C33 111.24(17)
C40 C39 C44 110.78(16)
C40 C39 P26 115.09(13)
C44 C39 P26 113.67(13)
C41 C40 C39 110.78(16)
C42 C41 C40 113.06(18)
C41 C42 C43 110.49(18)
C42 C43 C44 111.11(17)
C43 C44 C39 110.92(17)

loop_
_geom_bond_atom_site_label_1
_geom_bond_atom_site_label_2
_geom_bond_distance
Ru1 C19 1.835(2)
Ru1 O5 2.0674(14)
Ru1 P2 2.3747(5)
Ru1 Cl18 2.4161(5)
Ru1 P26 2.4192(5)
P2 C3 1.813(2)
P2 C10 1.880(2)
P2 C14 1.885(2)
C3 C6 1.404(3)
C3 C4 1.410(3)
C4 O5 1.320(2)
C4 C9 1.418(3)
C6 C7 1.381(4)
C7 C8 1.386(4)
C8 C9 1.379(4)
C10 C11 1.526(3)
C10 C12 1.538(3)
C10 C13 1.544(3)
C14 C17 1.522(4)
C14 C15 1.533(3)
C14 C16 1.538(3)
C19 C20 1.471(3)
C20 C25 1.397(3)
C20 C21 1.400(3)
C21 C22 1.388(3)
C22 C23 1.377(4)
C23 C24 1.371(4)
C24 C25 1.385(3)
P26 C39 1.8556(19)
P26 C27 1.8567(18)
P26 C33 1.8617(19)
C27 C28 1.534(3)
C27 C32 1.538(3)
C28 C29 1.532(3)
C29 C30 1.521(3)
C30 C31 1.521(3)
C31 C32 1.526(3)
C33 C34 1.535(3)
C33 C38 1.540(3)
C34 C35 1.525(3)
C35 C36 1.523(3)
C36 C37 1.524(3)
C37 C38 1.529(3)
C39 C40 1.535(3)
C39 C44 1.538(3)
C40 C41 1.530(3)
C41 C42 1.517(3)
C42 C43 1.518(3)
C43 C44 1.528(3)

loop_
_geom_torsion_atom_site_label_1
_geom_torsion_atom_site_label_2
_geom_torsion_atom_site_label_3
_geom_torsion_atom_site_label_4
_geom_torsion
C19 Ru1 P2 C3 -94.51(10)
O5 Ru1 P2 C3 4.89(9)
Cl18 Ru1 P2 C3 173.77(8)
P26 Ru1 P2 C3 56.83(11)
C19 Ru1 P2 C10 25.18(11)
O5 Ru1 P2 C10 124.58(9)
Cl18 Ru1 P2 C10 -66.54(9)
P26 Ru1 P2 C10 176.52(9)
C19 Ru1 P2 C14 155.89(10)
O5 Ru1 P2 C14 -104.71(9)
Cl18 Ru1 P2 C14 64.17(8)
P26 Ru1 P2 C14 -52.77(10)
C10 P2 C3 C6 46.0(3)
C14 P2 C3 C6 -73.8(3)
Ru1 P2 C3 C6 174.6(2)
C10 P2 C3 C4 -133.65(18)
C14 P2 C3 C4 106.59(19)
Ru1 P2 C3 C4 -5.01(19)
C6 C3 C4 O5 -177.8(2)
P2 C3 C4 O5 1.8(3)
C6 C3 C4 C9 0.7(4)
P2 C3 C4 C9 -179.64(19)
C3 C4 O5 Ru1 3.5(3)
C9 C4 O5 Ru1 -174.98(17)
C19 Ru1 O5 C4 91.56(16)
P2 Ru1 O5 C4 -5.37(15)
Cl18 Ru1 O5 C4 -97.3(2)
P26 Ru1 O5 C4 -171.26(15)
C4 C3 C6 C7 -0.4(5)
P2 C3 C6 C7 180.0(3)
C3 C6 C7 C8 -0.1(6)
C6 C7 C8 C9 0.2(6)
C7 C8 C9 C4 0.1(5)
O5 C4 C9 C8 178.1(3)
C3 C4 C9 C8 -0.5(4)
C3 P2 C10 C11 43.95(19)
C14 P2 C10 C11 159.98(16)
Ru1 P2 C10 C11 -70.78(17)
C3 P2 C10 C12 -77.78(19)
C14 P2 C10 C12 38.2(2)
Ru1 P2 C10 C12 167.49(14)
C3 P2 C10 C13 161.92(16)
C14 P2 C10 C13 -82.05(18)
Ru1 P2 C10 C13 47.19(19)
C3 P2 C14 C17 169.08(16)
C10 P2 C14 C17 50.70(18)
Ru1 P2 C14 C17 -85.60(15)
C3 P2 C14 C15 43.5(2)
C10 P2 C14 C15 -74.9(2)
Ru1 P2 C14 C15 148.78(16)
C3 P2 C14 C16 -74.54(18)
C10 P2 C14 C16 167.08(16)
Ru1 P2 C14 C16 30.78(18)
O5 Ru1 C19 C20 1.7(2)
P2 Ru1 C19 C20 85.2(2)
Cl18 Ru1 C19 C20 -176.6(2)
P26 Ru1 C19 C20 -86.2(2)
Ru1 C19 C20 C25 173.23(17)
Ru1 C19 C20 C21 -3.4(3)
C25 C20 C21 C22 -0.7(3)
C19 C20 C21 C22 175.9(2)
C20 C21 C22 C23 -0.3(4)
C21 C22 C23 C24 0.9(4)
C22 C23 C24 C25 -0.5(4)
C23 C24 C25 C20 -0.6(4)
C21 C20 C25 C24 1.2(3)
C19 C20 C25 C24 -175.7(2)
C19 Ru1 P26 C39 -61.26(9)
O5 Ru1 P26 C39 -161.23(8)
P2 Ru1 P26 C39 147.37(8)
Cl18 Ru1 P26 C39 29.35(7)
C19 Ru1 P26 C27 -179.10(9)
O5 Ru1 P26 C27 80.92(8)
P2 Ru1 P26 C27 29.52(9)
Cl18 Ru1 P26 C27 -88.50(7)
C19 Ru1 P26 C33 67.12(9)
O5 Ru1 P26 C33 -32.86(8)
P2 Ru1 P26 C33 -84.26(9)
Cl18 Ru1 P26 C33 157.72(6)
C39 P26 C27 C28 -179.08(13)
C33 P26 C27 C28 66.09(14)
Ru1 P26 C27 C28 -53.03(14)
C39 P26 C27 C32 -52.36(15)
C33 P26 C27 C32 -167.19(14)
Ru1 P26 C27 C32 73.70(14)
C32 C27 C28 C29 56.9(2)
P26 C27 C28 C29 -174.22(14)
C27 C28 C29 C30 -55.5(2)
C28 C29 C30 C31 55.2(2)
C29 C30 C31 C32 -56.9(2)
C30 C31 C32 C27 57.5(2)
C28 C27 C32 C31 -57.4(2)
P26 C27 C32 C31 175.54(14)
C39 P26 C33 C34 52.09(16)
C27 P26 C33 C34 160.98(14)
Ru1 P26 C33 C34 -79.57(14)
C39 P26 C33 C38 -76.35(17)
C27 P26 C33 C38 32.54(17)
Ru1 P26 C33 C38 151.99(13)
C38 C33 C34 C35 -60.2(2)
P26 C33 C34 C35 166.53(14)
C33 C34 C35 C36 61.0(2)
C34 C35 C36 C37 -56.5(3)
C35 C36 C37 C38 53.2(3)
C36 C37 C38 C33 -53.5(3)
C34 C33 C38 C37 56.1(2)
P26 C33 C38 C37 -173.86(15)
C27 P26 C39 C40 172.41(13)
C33 P26 C39 C40 -78.87(15)
Ru1 P26 C39 C40 49.78(15)
C27 P26 C39 C44 -58.32(15)
C33 P26 C39 C44 50.41(16)
Ru1 P26 C39 C44 179.06(11)
C44 C39 C40 C41 53.7(2)
P26 C39 C40 C41 -175.58(14)
C39 C40 C41 C42 -54.0(2)
C40 C41 C42 C43 55.1(2)
C41 C42 C43 C44 -56.4(2)
C42 C43 C44 C39 57.6(2)
C40 C39 C44 C43 -56.1(2)
P26 C39 C44 C43 172.44(14)
